data_2311316
loop_
_publ_author_name
'Krishnamurthy, M. S.'
'Begum, Noor Shahina'

_publ_section_title
;
 Crystal structure of methyl
 4-(2-fluoro-phenyl)-6-methyl-2-sulfanylidene-1,2,3,4-tetra-hydro-pyrimidine-5-carb-oxy-late.
;
_journal_coeditor_code TK5392
_journal_issue 'Pt 11'
_journal_name_full 'Acta crystallographica. Section E, Crystallographic communications'
_journal_page_first o838
_journal_page_last 9
_journal_paper_doi 10.1107/S2056989015018873
_journal_volume 71
_journal_year 2015
_chemical_formula_moiety 'C13 H13 F N2 O2 S'
_chemical_formula_sum 'C13 H13 F N2 O2 S'
_chemical_formula_weight 280.31
_chemical_name_systematic 4-(2-Fluorophenyl)-6-methyl-2-sulfanylidene-1,2,3,4-tetrahydropyrimidine-5-carboxylate
_space_group_IT_number 14
_space_group_name_Hall '-P 2yn'
_space_group_name_H-M_alt 'P 1 21/n 1'
_symmetry_cell_setting monoclinic
_symmetry_space_group_name_Hall '-P 2yn'
_symmetry_space_group_name_H-M 'P 1 21/n 1'
_atom_sites_solution_hydrogens geom
_atom_sites_solution_primary direct
_atom_sites_solution_secondary difmap
_audit_creation_method SHELXL-97
_cell_angle_alpha 90.00
_cell_angle_beta 109.854(4)
_cell_angle_gamma 90.00
_cell_formula_units_Z 4
_cell_length_a 13.3298(15)
_cell_length_b 7.1509(8)
_cell_length_c 14.5703(17)
_cell_measurement_reflns_used 2296
_cell_measurement_temperature 100(2)
_cell_measurement_theta_max 25.00
_cell_measurement_theta_min 2.97
_cell_volume 1306.3(3)
_computing_cell_refinement
;
SAINT-Plus (Bruker,1998)
;
_computing_data_collection
;
SMART (Bruker, 1998)
;
_computing_data_reduction
;
SAINT-Plus (Bruker,1998)
;
_computing_molecular_graphics
;
ORTEP-3 for Windows (Farrugia, 2012) and CAMERON (Watkin <i>et al.</i>,
1996)
;
_computing_publication_material
;
WinGX (Farrugia, 2012)
;
_computing_structure_refinement
;
SHELXL97 (Sheldrick, 2008)
;
_computing_structure_solution
;
SHELXS97 (Sheldrick, 2008)
;
_diffrn_ambient_temperature 100(2)
_diffrn_measured_fraction_theta_full 0.998
_diffrn_measured_fraction_theta_max 0.998
_diffrn_measurement_device_type 'Bruker SMART APEX CCD'
_diffrn_measurement_method '\w scans'
_diffrn_radiation_monochromator graphite
_diffrn_radiation_source 'fine-focus sealed tube'
_diffrn_radiation_type MoK\a
_diffrn_radiation_wavelength 0.71073
_diffrn_reflns_av_R_equivalents 0.1117
_diffrn_reflns_av_sigmaI/netI 0.1102
_diffrn_reflns_limit_h_max 15
_diffrn_reflns_limit_h_min -15
_diffrn_reflns_limit_k_max 8
_diffrn_reflns_limit_k_min -8
_diffrn_reflns_limit_l_max 17
_diffrn_reflns_limit_l_min -15
_diffrn_reflns_number 9937
_diffrn_reflns_theta_full 25.00
_diffrn_reflns_theta_max 25.00
_diffrn_reflns_theta_min 2.97
_exptl_absorpt_coefficient_mu 0.259
_exptl_absorpt_correction_T_max 0.9598
_exptl_absorpt_correction_T_min 0.9549
_exptl_absorpt_correction_type multi-scan
_exptl_absorpt_process_details
;
(SADABS; Bruker, 1998)
;
_exptl_crystal_colour colourless
_exptl_crystal_density_diffrn 1.425
_exptl_crystal_density_method 'not measured'
_exptl_crystal_description block
_exptl_crystal_F_000 584
_exptl_crystal_size_max 0.24
_exptl_crystal_size_mid 0.22
_exptl_crystal_size_min 0.18
_refine_diff_density_max 0.418
_refine_diff_density_min -0.260
_refine_ls_extinction_method none
_refine_ls_goodness_of_fit_ref 0.946
_refine_ls_hydrogen_treatment constr
_refine_ls_matrix_type full
_refine_ls_number_parameters 174
_refine_ls_number_reflns 2296
_refine_ls_number_restraints 0
_refine_ls_restrained_S_all 0.946
_refine_ls_R_factor_all 0.1331
_refine_ls_R_factor_gt 0.0637
_refine_ls_shift/su_max 0.000
_refine_ls_shift/su_mean 0.000
_refine_ls_structure_factor_coef Fsqd
_refine_ls_weighting_details 'calc w=1/[\s^2^(Fo^2^)+(0.0421P)^2^+1.6067P] where P=(Fo^2^+2Fc^2^)/3'
_refine_ls_weighting_scheme calc
_refine_ls_wR_factor_gt 0.1175
_refine_ls_wR_factor_ref 0.1325
_reflns_number_gt 1340
_reflns_number_total 2296
_reflns_threshold_expression I>2\s(I)
_cod_data_source_file tk5392sup1.cif
_cod_data_source_block I
_cod_original_sg_symbol_H-M 'P 21/n'
_cod_database_code 2311316

loop_
_symmetry_equiv_pos_as_xyz
'x, y, z'
'-x+1/2, y+1/2, -z+1/2'
'-x, -y, -z'
'x-1/2, -y-1/2, z-1/2'

loop_
_atom_site_type_symbol
_atom_site_label
_atom_site_fract_x
_atom_site_fract_y
_atom_site_fract_z
_atom_site_U_iso_or_equiv
_atom_site_adp_type
_atom_site_calc_flag
_atom_site_refinement_flags
_atom_site_occupancy
_atom_site_symmetry_multiplicity
S S1 0.95357(8) 0.77963(14) 0.05365(8) 0.0312(3) Uani d . 1 1
O O1 0.6807(2) 0.0312(4) 0.0894(2) 0.0452(9) Uani d . 1 1
O O2 0.5913(2) 0.2422(3) 0.1440(2) 0.0460(8) Uani d . 1 1
N N1 0.7803(2) 0.6600(4) 0.0856(2) 0.0310(9) Uani d . 1 1
H H1 0.7685 0.7788 0.0941 0.037 Uiso calc R 1 1
N N2 0.8688(2) 0.4407(4) 0.0289(2) 0.0243(8) Uani d . 1 1
H H2 0.9267 0.4070 0.0170 0.029 Uiso calc R 1 1
F F1 0.64843(18) 0.5589(3) -0.10951(18) 0.0491(7) Uani d . 1 1
C C1 0.6436(4) 0.6093(5) 0.1568(4) 0.0500(14) Uani d . 1 1
H H1A 0.5696 0.6128 0.1121 0.075 Uiso calc R 1 1
H H1B 0.6672 0.7365 0.1789 0.075 Uiso calc R 1 1
H H1C 0.6481 0.5311 0.2133 0.075 Uiso calc R 1 1
C C2 0.8628(3) 0.6175(5) 0.0542(3) 0.0257(9) Uani d . 1 1
C C3 0.6629(3) 0.1929(5) 0.1031(3) 0.0305(10) Uani d . 1 1
C C4 0.7879(3) 0.2971(5) 0.0189(3) 0.0229(9) Uani d . 1 1
H H4 0.8262 0.1789 0.0469 0.027 Uiso calc R 1 1
C C5 0.7196(3) 0.3493(5) 0.0792(3) 0.0251(9) Uani d . 1 1
C C6 0.7138(3) 0.5290(5) 0.1050(3) 0.0306(10) Uani d . 1 1
C C7 0.5324(4) 0.0920(6) 0.1694(4) 0.0523(14) Uani d . 1 1
H H7A 0.4917 0.0232 0.1103 0.079 Uiso calc R 1 1
H H7B 0.4833 0.1446 0.1997 0.079 Uiso calc R 1 1
H H7C 0.5824 0.0068 0.2154 0.079 Uiso calc R 1 1
C C8 0.7244(3) 0.2591(5) -0.0870(3) 0.0237(9) Uani d . 1 1
C C9 0.7339(3) 0.0877(6) -0.1298(3) 0.0323(10) Uani d . 1 1
H H9 0.7803 -0.0052 -0.0914 0.039 Uiso calc R 1 1
C C10 0.6779(3) 0.0514(7) -0.2255(3) 0.0429(12) Uani d . 1 1
H H10 0.6851 -0.0666 -0.2525 0.052 Uiso calc R 1 1
C C11 0.6117(4) 0.1832(8) -0.2826(3) 0.0550(15) Uani d . 1 1
H H11 0.5737 0.1571 -0.3494 0.066 Uiso calc R 1 1
C C12 0.5999(3) 0.3552(8) -0.2436(3) 0.0509(14) Uani d . 1 1
H H12 0.5536 0.4478 -0.2824 0.061 Uiso calc R 1 1
C C13 0.6574(3) 0.3874(6) -0.1470(3) 0.0343(10) Uani d . 1 1

loop_
_atom_site_aniso_label
_atom_site_aniso_U_11
_atom_site_aniso_U_22
_atom_site_aniso_U_33
_atom_site_aniso_U_12
_atom_site_aniso_U_13
_atom_site_aniso_U_23
S1 0.0345(6) 0.0216(5) 0.0415(6) -0.0051(5) 0.0183(5) -0.0047(5)
O1 0.072(2) 0.0159(16) 0.070(2) 0.0026(15) 0.0524(19) -0.0029(15)
O2 0.058(2) 0.0187(16) 0.085(2) -0.0037(14) 0.0553(19) -0.0002(15)
N1 0.043(2) 0.0139(17) 0.048(2) 0.0005(16) 0.0300(19) 0.0032(15)
N2 0.0213(18) 0.0183(18) 0.036(2) 0.0019(15) 0.0136(15) -0.0013(15)
F1 0.0443(16) 0.0364(15) 0.0604(17) 0.0111(13) 0.0097(13) 0.0185(13)
C1 0.075(4) 0.014(2) 0.089(4) -0.003(2) 0.065(3) -0.004(2)
C2 0.030(2) 0.024(2) 0.026(2) 0.0024(19) 0.013(2) 0.0033(18)
C3 0.039(3) 0.022(2) 0.039(2) 0.001(2) 0.023(2) 0.002(2)
C4 0.027(2) 0.0146(19) 0.029(2) 0.0040(18) 0.0123(18) 0.0056(18)
C5 0.031(2) 0.014(2) 0.034(2) 0.0049(18) 0.017(2) 0.0040(17)
C6 0.041(3) 0.019(2) 0.042(3) 0.001(2) 0.027(2) 0.0048(19)
C7 0.067(3) 0.024(2) 0.095(4) -0.009(2) 0.065(3) -0.002(3)
C8 0.023(2) 0.024(2) 0.028(2) -0.0047(19) 0.0144(18) 0.0040(19)
C9 0.031(3) 0.038(3) 0.033(3) -0.006(2) 0.017(2) -0.006(2)
C10 0.034(3) 0.060(3) 0.041(3) -0.019(3) 0.022(2) -0.014(3)
C11 0.045(3) 0.090(5) 0.030(3) -0.031(3) 0.013(3) -0.012(3)
C12 0.027(3) 0.076(4) 0.042(3) -0.008(3) 0.000(2) 0.024(3)
C13 0.029(2) 0.030(3) 0.045(3) -0.003(2) 0.015(2) 0.002(2)

loop_
_atom_type_symbol
_atom_type_description
_atom_type_scat_dispersion_real
_atom_type_scat_dispersion_imag
_atom_type_scat_source
C C 0.0033 0.0016 'International Tables Vol C Tables 4.2.6.8 and 6.1.1.4'
H H 0.0000 0.0000 'International Tables Vol C Tables 4.2.6.8 and 6.1.1.4'
F F 0.0171 0.0103 'International Tables Vol C Tables 4.2.6.8 and 6.1.1.4'
N N 0.0061 0.0033 'International Tables Vol C Tables 4.2.6.8 and 6.1.1.4'
O O 0.0106 0.0060 'International Tables Vol C Tables 4.2.6.8 and 6.1.1.4'
S S 0.1246 0.1234 'International Tables Vol C Tables 4.2.6.8 and 6.1.1.4'

loop_
_geom_angle_atom_site_label_1
_geom_angle_atom_site_label_2
_geom_angle_atom_site_label_3
_geom_angle
C3 O2 C7 116.8(3)
C2 N1 C6 124.4(3)
C2 N1 H1 117.8
C6 N1 H1 117.8
C2 N2 C4 125.8(3)
C2 N2 H2 117.1
C4 N2 H2 117.1
C6 C1 H1A 109.5
C6 C1 H1B 109.5
H1A C1 H1B 109.5
C6 C1 H1C 109.5
H1A C1 H1C 109.5
H1B C1 H1C 109.5
N2 C2 N1 116.0(3)
N2 C2 S1 123.1(3)
N1 C2 S1 120.9(3)
O1 C3 O2 122.4(3)
O1 C3 C5 123.2(4)
O2 C3 C5 114.3(3)
N2 C4 C8 111.5(3)
N2 C4 C5 109.8(3)
C8 C4 C5 113.5(3)
N2 C4 H4 107.2
C8 C4 H4 107.2
C5 C4 H4 107.2
C6 C5 C3 125.5(3)
C6 C5 C4 120.1(3)
C3 C5 C4 114.4(3)
C5 C6 N1 119.1(3)
C5 C6 C1 127.5(4)
N1 C6 C1 113.3(3)
O2 C7 H7A 109.5
O2 C7 H7B 109.5
H7A C7 H7B 109.5
O2 C7 H7C 109.5
H7A C7 H7C 109.5
H7B C7 H7C 109.5
C13 C8 C9 116.1(4)
C13 C8 C4 123.3(3)
C9 C8 C4 120.5(3)
C10 C9 C8 121.4(4)
C10 C9 H9 119.3
C8 C9 H9 119.3
C9 C10 C11 120.6(5)
C9 C10 H10 119.7
C11 C10 H10 119.7
C10 C11 C12 120.1(4)
C10 C11 H11 119.9
C12 C11 H11 119.9
C13 C12 C11 117.9(4)
C13 C12 H12 121.1
C11 C12 H12 121.1
F1 C13 C8 118.3(4)
F1 C13 C12 117.8(4)
C8 C13 C12 123.9(4)

loop_
_geom_bond_atom_site_label_1
_geom_bond_atom_site_label_2
_geom_bond_distance
S1 C2 1.677(4)
O1 C3 1.211(4)
O2 C3 1.332(4)
O2 C7 1.451(4)
N1 C2 1.362(4)
N1 C6 1.383(5)
N1 H1 0.8800
N2 C2 1.327(4)
N2 C4 1.460(4)
N2 H2 0.8800
F1 C13 1.364(5)
C1 C6 1.502(5)
C1 H1A 0.9800
C1 H1B 0.9800
C1 H1C 0.9800
C3 C5 1.457(5)
C4 C8 1.511(5)
C4 C5 1.512(5)
C4 H4 1.0000
C5 C6 1.348(5)
C7 H7A 0.9800
C7 H7B 0.9800
C7 H7C 0.9800
C8 C13 1.368(5)
C8 C9 1.400(5)
C9 C10 1.364(5)
C9 H9 0.9500
C10 C11 1.365(7)
C10 H10 0.9500
C11 C12 1.386(7)
C11 H11 0.9500
C12 C13 1.374(6)
C12 H12 0.9500

loop_
_geom_hbond_atom_site_label_D
_geom_hbond_atom_site_label_H
_geom_hbond_atom_site_label_A
_geom_hbond_site_symmetry_A
_geom_hbond_distance_DH
_geom_hbond_distance_HA
_geom_hbond_distance_DA
_geom_hbond_angle_DHA
N1 H1 O1 1_565 0.88 2.14 2.977(4) 159
N2 H2 S1 3_765 0.88 2.55 3.386(2) 159
C1 H1B O1 1_565 0.98 2.52 3.262(5) 133
C10 H10 Cg 3_565 0.95 2.86 3.648(2) 141

loop_
_geom_torsion_atom_site_label_1
_geom_torsion_atom_site_label_2
_geom_torsion_atom_site_label_3
_geom_torsion_atom_site_label_4
_geom_torsion
C4 N2 C2 N1 9.1(5)
C4 N2 C2 S1 -173.8(3)
C6 N1 C2 N2 9.3(5)
C6 N1 C2 S1 -167.8(3)
C7 O2 C3 O1 -1.7(6)
C7 O2 C3 C5 -180.0(4)
C2 N2 C4 C8 103.4(4)
C2 N2 C4 C5 -23.3(5)
O1 C3 C5 C6 -170.2(4)
O2 C3 C5 C6 8.1(6)
O1 C3 C5 C4 10.8(6)
O2 C3 C5 C4 -170.9(3)
N2 C4 C5 C6 21.7(5)
C8 C4 C5 C6 -103.9(4)
N2 C4 C5 C3 -159.3(3)
C8 C4 C5 C3 75.1(4)
C3 C5 C6 N1 173.6(4)
C4 C5 C6 N1 -7.5(6)
C3 C5 C6 C1 -4.6(7)
C4 C5 C6 C1 174.3(4)
C2 N1 C6 C5 -9.7(6)
C2 N1 C6 C1 168.7(4)
N2 C4 C8 C13 -66.5(4)
C5 C4 C8 C13 58.1(5)
N2 C4 C8 C9 111.8(4)
C5 C4 C8 C9 -123.5(4)
C13 C8 C9 C10 -1.0(5)
C4 C8 C9 C10 -179.4(3)
C8 C9 C10 C11 0.8(6)
C9 C10 C11 C12 -0.7(6)
C10 C11 C12 C13 0.6(6)
C9 C8 C13 F1 -177.7(3)
C4 C8 C13 F1 0.7(5)
C9 C8 C13 C12 1.0(6)
C4 C8 C13 C12 179.4(4)
C11 C12 C13 F1 177.9(4)
C11 C12 C13 C8 -0.8(6)
